data_4316793
loop_
_publ_author_name
'Victor W. L. Ng'
'Michelle K. Taylor'
'Jonathan M. White'
'Charles G. Young'

_publ_section_title
;
 cis-Dioxo- and cis-(Hydroxo)oxo-Mo(V) Complexes Stabilized by
 Intramolecular Hydrogen-Bonding
;
_journal_name_full 'Inorganic Chemistry'
_journal_page_first 9460
_journal_page_last 9469
_journal_paper_doi 10.1021/ic1011428
_journal_volume 49
_journal_year 2010
_chemical_formula_sum 'C62 H74 B2 Cl2 Mo2 N14 O8'
_chemical_formula_weight 1427.75
_chemical_name_common Tp(iPr)MoO2(OC6H4CONH(C6H4Cl-4)-2)
_chemical_name_systematic
;
 ?
;
_space_group_IT_number 2
_symmetry_cell_setting triclinic
_symmetry_space_group_name_Hall '-P 1'
_symmetry_space_group_name_H-M 'P -1'
_atom_sites_solution_hydrogens geom
_atom_sites_solution_primary direct
_atom_sites_solution_secondary difmap
_audit_creation_method SHELXL-97
_cell_angle_alpha 96.058(5)
_cell_angle_beta 95.106(5)
_cell_angle_gamma 98.953(5)
_cell_formula_units_Z 2
_cell_length_a 12.287(5)
_cell_length_b 15.054(5)
_cell_length_c 18.663(5)
_cell_measurement_reflns_used 7753
_cell_measurement_temperature 130(2)
_cell_measurement_theta_max 27.48
_cell_measurement_theta_min 2.21
_cell_volume 3371(2)
_computing_cell_refinement 'Bruker SMART'
_computing_data_collection 'Bruker SMART'
_computing_data_reduction 'Bruker SMART'
_computing_molecular_graphics 'Bruker SHELXTL'
_computing_publication_material 'Bruker SHELXTL'
_computing_structure_refinement 'Bruker SHELXTL'
_computing_structure_solution 'Bruker SHELXTL'
_diffrn_ambient_temperature 130(2)
_diffrn_measured_fraction_theta_full 0.984
_diffrn_measured_fraction_theta_max 0.984
_diffrn_measurement_device_type 'CCD area detector'
_diffrn_measurement_method 'phi and omega scans'
_diffrn_radiation_monochromator graphite
_diffrn_radiation_source 'fine-focus sealed tube'
_diffrn_radiation_type MoK\a
_diffrn_radiation_wavelength 0.71073
_diffrn_reflns_av_R_equivalents 0.0706
_diffrn_reflns_av_sigmaI/netI 0.0738
_diffrn_reflns_limit_h_max 14
_diffrn_reflns_limit_h_min -9
_diffrn_reflns_limit_k_max 17
_diffrn_reflns_limit_k_min -17
_diffrn_reflns_limit_l_max 22
_diffrn_reflns_limit_l_min -22
_diffrn_reflns_number 17933
_diffrn_reflns_theta_full 25.00
_diffrn_reflns_theta_max 25.00
_diffrn_reflns_theta_min 1.10
_exptl_absorpt_coefficient_mu 0.514
_exptl_absorpt_correction_T_max 0.8611
_exptl_absorpt_correction_T_min 0.8017
_exptl_absorpt_correction_type multi-scan
_exptl_absorpt_process_details SADABS
_exptl_crystal_colour yellow
_exptl_crystal_density_diffrn 1.406
_exptl_crystal_density_method 'not measured'
_exptl_crystal_description block
_exptl_crystal_F_000 1472
_exptl_crystal_size_max 0.45
_exptl_crystal_size_mid 0.40
_exptl_crystal_size_min 0.30
_refine_diff_density_max 0.736
_refine_diff_density_min -0.641
_refine_diff_density_rms 0.078
_refine_ls_extinction_method none
_refine_ls_goodness_of_fit_ref 0.963
_refine_ls_hydrogen_treatment constr
_refine_ls_matrix_type full
_refine_ls_number_parameters 811
_refine_ls_number_reflns 11685
_refine_ls_number_restraints 1
_refine_ls_restrained_S_all 0.972
_refine_ls_R_factor_all 0.0481
_refine_ls_R_factor_gt 0.0397
_refine_ls_shift/su_max 0.001
_refine_ls_shift/su_mean 0.000
_refine_ls_structure_factor_coef Fsqd
_refine_ls_weighting_details 'calc w=1/[\s^2^(Fo^2^)+(0.0430P)^2^+0.0000P] where P=(Fo^2^+2Fc^2^)/3'
_refine_ls_weighting_scheme calc
_refine_ls_wR_factor_gt 0.0954
_refine_ls_wR_factor_ref 0.0985
_reflns_number_gt 9550
_reflns_number_total 11685
_reflns_threshold_expression >2sigma(I)
_cod_data_source_file ic1011428_si_002_2.cif
_cod_data_source_block jmwng10
_cod_database_code 4316793

loop_
_symmetry_equiv_pos_as_xyz
'x, y, z'
'-x, -y, -z'

loop_
_atom_site_label
_atom_site_type_symbol
_atom_site_fract_x
_atom_site_fract_y
_atom_site_fract_z
_atom_site_U_iso_or_equiv
_atom_site_adp_type
_atom_site_occupancy
_atom_site_symmetry_multiplicity
_atom_site_calc_flag
_atom_site_refinement_flags
_atom_site_disorder_assembly
_atom_site_disorder_group
C1 C 0.5440(2) -0.43179(18) 0.67152(16) 0.0212(7) Uani 1 1 d . . .
C1' C 0.3457(2) -0.08567(19) 0.78794(16) 0.0219(7) Uani 1 1 d . B .
C2' C 0.3924(2) -0.1454(2) 0.74291(17) 0.0251(7) Uani 1 1 d . . .
H2' H 0.4225 -0.1262 0.7008 0.030 Uiso 1 1 calc R . .
C2 C 0.4990(3) -0.42658(19) 0.60109(17) 0.0252(7) Uani 1 1 d . . .
H2 H 0.5465 -0.4172 0.5642 0.030 Uiso 1 1 calc R . .
C3 C 0.3851(3) -0.4351(2) 0.58460(17) 0.0278(7) Uani 1 1 d . . .
H3 H 0.3549 -0.4314 0.5365 0.033 Uiso 1 1 calc R . .
C3' C 0.3955(3) -0.2320(2) 0.75885(17) 0.0276(7) Uani 1 1 d . . .
H3' H 0.4280 -0.2724 0.7280 0.033 Uiso 1 1 calc R . .
C4 C 0.3157(3) -0.4488(2) 0.63798(17) 0.0270(7) Uani 1 1 d . . .
H4 H 0.2379 -0.4530 0.6271 0.032 Uiso 1 1 calc R . .
C4' C 0.3510(3) -0.2608(2) 0.82014(18) 0.0306(8) Uani 1 1 d . . .
H4' H 0.3534 -0.3206 0.8313 0.037 Uiso 1 1 calc R . .
C5' C 0.3035(3) -0.2022(2) 0.86453(17) 0.0277(7) Uani 1 1 d . . .
H5' H 0.2728 -0.2225 0.9061 0.033 Uiso 1 1 calc R . .
C5 C 0.3599(2) -0.45649(19) 0.70764(17) 0.0246(7) Uani 1 1 d . . .
H5 H 0.3115 -0.4678 0.7438 0.029 Uiso 1 1 calc R . .
C6' C 0.2994(2) -0.1139(2) 0.84992(16) 0.0233(7) Uani 1 1 d . . .
C6 C 0.4741(2) -0.44798(18) 0.72572(16) 0.0199(6) Uani 1 1 d . . .
C7' C 0.2383(3) -0.0592(2) 0.89926(17) 0.0264(7) Uani 1 1 d . . .
C7 C 0.5102(3) -0.45763(19) 0.80366(16) 0.0210(7) Uani 1 1 d . . .
C11 C 1.1282(3) -0.2755(2) 0.64237(18) 0.0307(8) Uani 1 1 d . . .
H11 H 1.2010 -0.2646 0.6669 0.037 Uiso 1 1 calc R . .
C11' C 0.3753(3) 0.3201(2) 0.60665(17) 0.0266(7) Uani 1 1 d . . .
H11' H 0.3681 0.3823 0.6132 0.032 Uiso 1 1 calc R . .
C12 C 1.0991(3) -0.2496(2) 0.57586(18) 0.0343(8) Uani 1 1 d . . .
H12 H 1.1467 -0.2179 0.5462 0.041 Uiso 1 1 calc R . .
C12' C 0.4012(3) 0.2747(2) 0.54437(17) 0.0291(7) Uani 1 1 d . . .
H12' H 0.4149 0.2987 0.5003 0.035 Uiso 1 1 calc R . .
C13' C 0.4032(3) 0.1865(2) 0.55898(16) 0.0249(7) Uani 1 1 d . . .
C13 C 0.9855(3) -0.2794(2) 0.56101(17) 0.0284(7) Uani 1 1 d . . .
C14 C 0.9117(3) -0.2769(2) 0.49217(17) 0.0344(8) Uani 1 1 d . . .
H14 H 0.8343 -0.2774 0.5050 0.041 Uiso 1 1 calc R . .
C14' C 0.4204(3) 0.1073(2) 0.50730(17) 0.0290(7) Uani 1 1 d . . .
H14' H 0.4479 0.0615 0.5363 0.035 Uiso 1 1 calc R . .
C15 C 0.9454(3) -0.1918(3) 0.4565(2) 0.0498(10) Uani 1 1 d . . .
H15D H 0.8951 -0.1928 0.4126 0.075 Uiso 1 1 calc R . .
H15E H 1.0214 -0.1895 0.4439 0.075 Uiso 1 1 calc R . .
H15F H 0.9414 -0.1382 0.4903 0.075 Uiso 1 1 calc R . .
C15' C 0.3107(3) 0.0631(2) 0.4638(2) 0.0456(10) Uani 1 1 d . . .
H15A H 0.3228 0.0117 0.4304 0.068 Uiso 1 1 calc R . .
H15B H 0.2812 0.1075 0.4361 0.068 Uiso 1 1 calc R . .
H15C H 0.2576 0.0417 0.4969 0.068 Uiso 1 1 calc R . .
C16 C 0.9125(3) -0.3618(3) 0.43953(19) 0.0453(10) Uani 1 1 d . . .
H16A H 0.8640 -0.3603 0.3952 0.068 Uiso 1 1 calc R . .
H16B H 0.8857 -0.4157 0.4622 0.068 Uiso 1 1 calc R . .
H16C H 0.9882 -0.3637 0.4275 0.068 Uiso 1 1 calc R . .
C16' C 0.5068(4) 0.1362(2) 0.4567(2) 0.0490(11) Uani 1 1 d . . .
H16D H 0.5165 0.0835 0.4239 0.073 Uiso 1 1 calc R . .
H16E H 0.5776 0.1619 0.4854 0.073 Uiso 1 1 calc R . .
H16F H 0.4819 0.1819 0.4284 0.073 Uiso 1 1 calc R . .
C21' C 0.4738(3) 0.3144(2) 0.84660(17) 0.0276(7) Uani 1 1 d . . .
H21' H 0.4662 0.3751 0.8621 0.033 Uiso 1 1 calc R . .
C21 C 1.0001(3) -0.5339(2) 0.74109(17) 0.0301(8) Uani 1 1 d . . .
H21 H 1.0692 -0.5377 0.7668 0.036 Uiso 1 1 calc R . .
C22' C 0.5457(3) 0.2666(2) 0.87915(18) 0.0343(8) Uani 1 1 d . . .
H22' H 0.5965 0.2868 0.9212 0.041 Uiso 1 1 calc R . .
C22 C 0.9169(3) -0.6052(2) 0.71783(18) 0.0328(8) Uani 1 1 d . . .
H22 H 0.9167 -0.6670 0.7241 0.039 Uiso 1 1 calc R . .
C23' C 0.5293(3) 0.1822(2) 0.83798(17) 0.0283(7) Uani 1 1 d . . .
C23 C 0.8328(3) -0.5686(2) 0.68325(16) 0.0254(7) Uani 1 1 d . . .
C24' C 0.5902(3) 0.1047(2) 0.84933(19) 0.0379(9) Uani 1 1 d . . .
H24' H 0.5553 0.0517 0.8133 0.045 Uiso 1 1 calc R . .
C24 C 0.7242(3) -0.6192(2) 0.64560(17) 0.0295(8) Uani 1 1 d . . .
H24 H 0.6776 -0.5737 0.6313 0.035 Uiso 1 1 calc R . .
C25 C 0.6625(3) -0.6770(3) 0.6952(2) 0.0510(10) Uani 1 1 d . . .
H25D H 0.5920 -0.7089 0.6693 0.077 Uiso 1 1 calc R . .
H25E H 0.6480 -0.6384 0.7378 0.077 Uiso 1 1 calc R . .
H25F H 0.7074 -0.7214 0.7107 0.077 Uiso 1 1 calc R . .
C25' C 0.5810(4) 0.0773(3) 0.9247(2) 0.0650(14) Uani 1 1 d . . .
H25A H 0.6206 0.0264 0.9307 0.098 Uiso 1 1 calc R . .
H25B H 0.5028 0.0591 0.9313 0.098 Uiso 1 1 calc R . .
H25C H 0.6137 0.1287 0.9609 0.098 Uiso 1 1 calc R . .
C26 C 0.7439(3) -0.6762(3) 0.5764(2) 0.0482(10) Uani 1 1 d . . .
H26A H 0.7837 -0.6369 0.5452 0.072 Uiso 1 1 calc R . .
H26B H 0.6725 -0.7060 0.5505 0.072 Uiso 1 1 calc R . .
H26C H 0.7881 -0.7222 0.5892 0.072 Uiso 1 1 calc R . .
C26' C 0.7099(4) 0.1304(3) 0.8353(3) 0.0745(16) Uani 1 1 d . . .
H26D H 0.7494 0.0797 0.8425 0.112 Uiso 1 1 calc R . .
H26E H 0.7450 0.1836 0.8690 0.112 Uiso 1 1 calc R . .
H26F H 0.7128 0.1445 0.7854 0.112 Uiso 1 1 calc R . .
C31 C 0.9775(3) -0.2601(2) 0.84922(16) 0.0283(7) Uani 1 1 d . . .
H31 H 1.0452 -0.2546 0.8795 0.034 Uiso 1 1 calc R . .
C31' C 0.1199(3) 0.2281(2) 0.75344(17) 0.0271(7) Uani 1 1 d . . .
H31' H 0.1016 0.2855 0.7692 0.032 Uiso 1 1 calc R . .
C32 C 0.8878(3) -0.2210(2) 0.86587(17) 0.0313(8) Uani 1 1 d . . .
H32 H 0.8808 -0.1843 0.9093 0.038 Uiso 1 1 calc R . .
C32' C 0.0483(3) 0.1470(2) 0.74447(17) 0.0289(7) Uani 1 1 d . . .
H32' H -0.0276 0.1373 0.7526 0.035 Uiso 1 1 calc R . .
C33 C 0.8090(3) -0.2464(2) 0.80550(16) 0.0255(7) Uani 1 1 d . . .
C33' C 0.1105(3) 0.0823(2) 0.72097(17) 0.0283(7) Uani 1 1 d . B .
C34' C 0.0693(3) -0.0170(2) 0.69736(18) 0.0323(8) Uani 1 1 d D . .
H34' H 0.1389 -0.0431 0.6936 0.039 Uiso 1 1 calc R A 1
C34 C 0.6987(3) -0.2166(2) 0.79571(17) 0.0305(8) Uani 1 1 d . . .
H34 H 0.6478 -0.2637 0.7613 0.037 Uiso 1 1 calc R . .
C35A C 0.0159(6) -0.0334(5) 0.6244(4) 0.0327(19) Uiso 0.493(5) 1 d P B 1
H35D H 0.0608 0.0021 0.5932 0.049 Uiso 0.493(5) 1 calc PR B 1
H35E H -0.0575 -0.0154 0.6235 0.049 Uiso 0.493(5) 1 calc PR B 1
H35F H 0.0078 -0.0980 0.6067 0.049 Uiso 0.493(5) 1 calc PR B 1
C35B C -0.0335(7) -0.0255(5) 0.6373(4) 0.044(2) Uiso 0.493(5) 1 d PD B 2
H35G H -0.0094 0.0036 0.5955 0.065 Uiso 0.493(5) 1 calc PR B 2
H35H H -0.0913 0.0044 0.6576 0.065 Uiso 0.493(5) 1 calc PR B 2
H35I H -0.0630 -0.0896 0.6219 0.065 Uiso 0.493(5) 1 calc PR B 2
C35 C 0.7088(3) -0.1271(2) 0.7634(2) 0.0399(9) Uani 1 1 d . . .
H35A H 0.6356 -0.1091 0.7568 0.060 Uiso 1 1 calc R . .
H35B H 0.7382 -0.1344 0.7164 0.060 Uiso 1 1 calc R . .
H35C H 0.7591 -0.0803 0.7962 0.060 Uiso 1 1 calc R . .
C36' C 0.0160(3) -0.0641(2) 0.7549(2) 0.0469(10) Uani 1 1 d . B .
H36A H -0.0083 -0.1284 0.7371 0.070 Uiso 1 1 calc R . .
H36B H -0.0483 -0.0366 0.7672 0.070 Uiso 1 1 calc R . .
H36C H 0.0694 -0.0581 0.7980 0.070 Uiso 1 1 calc R . .
C36 C 0.6496(3) -0.2085(3) 0.86829(19) 0.0428(9) Uani 1 1 d . . .
H36D H 0.5770 -0.1896 0.8612 0.064 Uiso 1 1 calc R . .
H36E H 0.6992 -0.1634 0.9030 0.064 Uiso 1 1 calc R . .
H36F H 0.6411 -0.2673 0.8870 0.064 Uiso 1 1 calc R . .
C41 C 0.6745(3) -0.4719(2) 0.88697(16) 0.0235(7) Uani 1 1 d . . .
C41' C 0.1839(3) 0.0931(2) 0.91876(16) 0.0272(7) Uani 1 1 d . . .
C42 C 0.6263(3) -0.4724(2) 0.95166(16) 0.0281(7) Uani 1 1 d . . .
H42 H 0.5542 -0.4577 0.9538 0.034 Uiso 1 1 calc R . .
C42' C 0.0762(3) 0.0656(2) 0.93467(16) 0.0298(8) Uani 1 1 d . . .
H42' H 0.0490 0.0032 0.9358 0.036 Uiso 1 1 calc R . .
C43 C 0.6834(3) -0.4944(2) 1.01271(17) 0.0299(8) Uani 1 1 d . . .
H43 H 0.6500 -0.4961 1.0566 0.036 Uiso 1 1 calc R . .
C43' C 0.0088(3) 0.1298(2) 0.94888(17) 0.0322(8) Uani 1 1 d . . .
H43' H -0.0654 0.1121 0.9589 0.039 Uiso 1 1 calc R . .
C44' C 0.0519(3) 0.2201(2) 0.94822(17) 0.0341(8) Uani 1 1 d . . .
C44 C 0.7886(3) -0.5137(2) 1.00959(16) 0.0288(7) Uani 1 1 d . . .
C45 C 0.8395(3) -0.5093(2) 0.94677(17) 0.0326(8) Uani 1 1 d . . .
H45 H 0.9134 -0.5204 0.9457 0.039 Uiso 1 1 calc R . .
C45' C 0.1597(3) 0.2485(2) 0.93627(17) 0.0356(8) Uani 1 1 d . . .
H45' H 0.1881 0.3111 0.9378 0.043 Uiso 1 1 calc R . .
C46' C 0.2262(3) 0.1842(2) 0.92192(17) 0.0318(8) Uani 1 1 d . . .
H46' H 0.3013 0.2027 0.9142 0.038 Uiso 1 1 calc R . .
C46 C 0.7820(3) -0.4886(2) 0.88549(17) 0.0300(8) Uani 1 1 d . . .
H46 H 0.8164 -0.4857 0.8420 0.036 Uiso 1 1 calc R . .
N1' N 0.2513(2) 0.03096(17) 0.89361(14) 0.0274(6) Uani 1 1 d . . .
H' H 0.3083 0.0533 0.8718 0.033 Uiso 1 1 calc R . .
N1 N 0.6200(2) -0.45550(17) 0.82080(13) 0.0246(6) Uani 1 1 d . . .
H H 0.6627 -0.4423 0.7867 0.029 Uiso 1 1 calc R . .
N11' N 0.3797(2) 0.17985(16) 0.62767(13) 0.0213(6) Uani 1 1 d . . .
N11 N 0.9479(2) -0.32061(17) 0.61768(13) 0.0237(6) Uani 1 1 d . . .
N12 N 1.0380(2) -0.31837(17) 0.66742(14) 0.0263(6) Uani 1 1 d . . .
N12' N 0.3621(2) 0.26320(16) 0.65639(13) 0.0221(6) Uani 1 1 d . B .
N21' N 0.4494(2) 0.17865(16) 0.78275(13) 0.0237(6) Uani 1 1 d . . .
N21 N 0.8638(2) -0.47915(17) 0.68593(13) 0.0240(6) Uani 1 1 d . . .
N22' N 0.4155(2) 0.26145(16) 0.78914(13) 0.0232(6) Uani 1 1 d . B .
N22 N 0.9687(2) -0.45843(17) 0.72189(13) 0.0246(6) Uani 1 1 d . . .
N31' N 0.2154(2) 0.12254(16) 0.71666(13) 0.0235(6) Uani 1 1 d . . .
N31 N 0.8496(2) -0.29907(17) 0.75462(13) 0.0235(6) Uani 1 1 d . . .
N32' N 0.2193(2) 0.21325(16) 0.73648(13) 0.0225(6) Uani 1 1 d . B .
N32 N 0.9542(2) -0.30708(17) 0.78364(13) 0.0243(6) Uani 1 1 d . . .
O1' O 0.34508(18) 0.00035(13) 0.77263(11) 0.0261(5) Uani 1 1 d . . .
O1 O 0.65587(16) -0.42185(13) 0.68807(10) 0.0228(5) Uani 1 1 d . . .
O2 O 0.73347(17) -0.27216(14) 0.62091(11) 0.0279(5) Uani 1 1 d . . .
O2' O 0.29628(18) -0.00889(13) 0.62235(11) 0.0274(5) Uani 1 1 d . . .
O3 O 0.75143(17) -0.43442(14) 0.55762(11) 0.0270(5) Uani 1 1 d . . .
O3' O 0.50438(18) 0.05154(14) 0.67625(11) 0.0296(5) Uani 1 1 d . . .
O4' O 0.17998(19) -0.09563(15) 0.94140(12) 0.0351(6) Uani 1 1 d . . .
O4 O 0.44211(17) -0.46798(14) 0.84702(11) 0.0284(5) Uani 1 1 d . . .
Cl1 Cl 0.85754(8) -0.54413(7) 1.08661(5) 0.0467(3) Uani 1 1 d . . .
Cl1' Cl -0.03423(9) 0.30064(7) 0.96303(5) 0.0508(3) Uani 1 1 d . . .
Mo1' Mo 0.37316(2) 0.065026(17) 0.689785(14) 0.02158(8) Uani 1 1 d . B .
Mo1 Mo 0.77923(2) -0.368169(18) 0.638961(13) 0.02094(8) Uani 1 1 d . . .
B1 B 1.0270(3) -0.3593(2) 0.73930(19) 0.0265(8) Uani 1 1 d . . .
H1 H 1.1016 -0.3559 0.7667 0.032 Uiso 1 1 calc R . .
B1' B 0.3252(3) 0.2800(2) 0.73384(19) 0.0245(8) Uani 1 1 d . . .
H1' H 0.3117 0.3437 0.7440 0.029 Uiso 1 1 calc R B .

loop_
_atom_site_aniso_label
_atom_site_aniso_U_11
_atom_site_aniso_U_22
_atom_site_aniso_U_33
_atom_site_aniso_U_23
_atom_site_aniso_U_13
_atom_site_aniso_U_12
C1 0.0237(17) 0.0136(15) 0.0250(17) 0.0024(13) -0.0017(13) 0.0018(12)
C1' 0.0205(16) 0.0200(16) 0.0229(16) 0.0023(13) -0.0062(13) 0.0015(13)
C2' 0.0239(17) 0.0265(17) 0.0240(17) 0.0002(14) -0.0025(14) 0.0061(14)
C2 0.0294(18) 0.0228(16) 0.0215(17) 0.0031(13) -0.0034(14) 0.0012(13)
C3 0.0317(19) 0.0250(17) 0.0240(17) 0.0043(14) -0.0119(15) 0.0044(14)
C3' 0.0251(18) 0.0226(17) 0.0327(19) -0.0018(14) -0.0038(14) 0.0045(14)
C4 0.0239(17) 0.0189(16) 0.0348(19) -0.0009(14) -0.0090(15) 0.0032(13)
C4' 0.0263(18) 0.0233(17) 0.041(2) 0.0071(15) -0.0058(15) 0.0036(14)
C5' 0.0251(18) 0.0287(18) 0.0287(18) 0.0095(15) -0.0023(14) 0.0017(14)
C5 0.0255(18) 0.0162(15) 0.0303(18) -0.0008(13) 0.0004(14) 0.0020(13)
C6' 0.0220(17) 0.0218(16) 0.0234(17) -0.0007(13) -0.0056(13) 0.0018(13)
C6 0.0214(16) 0.0153(15) 0.0215(16) -0.0006(12) -0.0028(13) 0.0036(12)
C7' 0.0273(18) 0.0276(18) 0.0231(17) 0.0053(14) -0.0056(14) 0.0039(14)
C7 0.0268(17) 0.0158(15) 0.0203(16) 0.0012(12) 0.0009(14) 0.0045(13)
C11 0.0206(17) 0.039(2) 0.0300(19) 0.0006(15) -0.0003(14) 0.0001(15)
C11' 0.0334(19) 0.0179(16) 0.0285(18) 0.0049(14) -0.0022(15) 0.0058(14)
C12 0.0295(19) 0.043(2) 0.0296(19) 0.0046(16) 0.0106(15) -0.0004(16)
C12' 0.038(2) 0.0290(18) 0.0214(17) 0.0089(14) 0.0032(15) 0.0058(15)
C13' 0.0264(18) 0.0253(17) 0.0209(16) 0.0002(13) -0.0007(13) 0.0019(14)
C13 0.0294(19) 0.0332(18) 0.0222(17) 0.0037(14) 0.0022(14) 0.0044(15)
C14 0.034(2) 0.050(2) 0.0203(17) 0.0120(16) 0.0022(15) 0.0050(17)
C14' 0.042(2) 0.0248(17) 0.0189(17) -0.0007(14) 0.0019(15) 0.0042(15)
C15 0.058(3) 0.065(3) 0.025(2) 0.0132(19) -0.0022(18) 0.005(2)
C15' 0.060(3) 0.038(2) 0.032(2) -0.0089(17) -0.0105(19) 0.0045(19)
C16 0.040(2) 0.065(3) 0.026(2) -0.0030(18) -0.0015(17) 0.0012(19)
C16' 0.078(3) 0.033(2) 0.036(2) -0.0060(17) 0.027(2) 0.004(2)
C21' 0.0351(19) 0.0191(16) 0.0252(17) -0.0045(14) 0.0015(15) 0.0000(14)
C21 0.0294(19) 0.0332(19) 0.0269(18) 0.0046(15) -0.0071(15) 0.0086(15)
C22' 0.040(2) 0.0345(19) 0.0243(18) -0.0014(15) -0.0082(16) 0.0049(16)
C22 0.035(2) 0.0273(18) 0.035(2) 0.0016(15) -0.0064(16) 0.0084(15)
C23' 0.0289(18) 0.0267(18) 0.0269(18) 0.0017(14) -0.0060(14) 0.0030(14)
C23 0.0273(18) 0.0268(18) 0.0219(17) 0.0006(14) 0.0021(14) 0.0056(14)
C24' 0.045(2) 0.0299(19) 0.036(2) -0.0015(16) -0.0145(17) 0.0115(17)
C24 0.0282(19) 0.0277(18) 0.0301(19) -0.0009(15) -0.0039(15) 0.0040(14)
C25 0.036(2) 0.059(3) 0.053(3) 0.011(2) -0.0009(19) -0.0089(19)
C25' 0.098(4) 0.055(3) 0.044(3) 0.011(2) -0.020(2) 0.033(3)
C26 0.037(2) 0.052(2) 0.047(2) -0.016(2) -0.0125(18) 0.0049(18)
C26' 0.046(3) 0.045(3) 0.135(5) 0.009(3) -0.001(3) 0.022(2)
C31 0.0301(19) 0.0342(19) 0.0172(16) 0.0034(14) -0.0065(14) -0.0008(15)
C31' 0.0321(19) 0.0256(17) 0.0239(17) -0.0018(14) 0.0014(14) 0.0101(15)
C32 0.038(2) 0.0319(19) 0.0184(17) -0.0045(14) -0.0055(15) 0.0001(15)
C32' 0.0219(17) 0.0330(19) 0.0310(19) -0.0003(15) 0.0035(14) 0.0046(14)
C33 0.0282(18) 0.0270(17) 0.0191(16) 0.0029(13) -0.0010(14) -0.0007(14)
C33' 0.036(2) 0.0267(18) 0.0218(17) 0.0018(14) 0.0018(15) 0.0045(15)
C34' 0.034(2) 0.0253(18) 0.036(2) 0.0000(15) 0.0059(16) 0.0011(15)
C34 0.0280(19) 0.0346(19) 0.0259(18) -0.0043(15) -0.0003(14) 0.0037(15)
C35 0.033(2) 0.036(2) 0.050(2) 0.0019(18) -0.0002(18) 0.0083(16)
C36' 0.052(3) 0.035(2) 0.046(2) 0.0055(18) -0.0029(19) -0.0120(18)
C36 0.037(2) 0.056(2) 0.031(2) -0.0070(18) 0.0027(17) 0.0049(18)
C41 0.0263(17) 0.0258(17) 0.0176(16) 0.0036(13) -0.0016(13) 0.0031(13)
C41' 0.038(2) 0.0291(18) 0.0145(15) 0.0016(13) 0.0019(14) 0.0072(15)
C42 0.0232(17) 0.041(2) 0.0207(17) 0.0041(15) 0.0009(14) 0.0065(15)
C42' 0.041(2) 0.0284(18) 0.0191(17) 0.0009(14) 0.0025(15) 0.0034(15)
C43 0.0329(19) 0.039(2) 0.0176(17) 0.0047(15) 0.0035(14) 0.0030(15)
C43' 0.037(2) 0.039(2) 0.0199(17) 0.0002(15) 0.0017(15) 0.0079(16)
C44' 0.051(2) 0.0324(19) 0.0205(17) -0.0022(15) 0.0006(16) 0.0177(17)
C44 0.034(2) 0.0353(19) 0.0164(16) 0.0015(14) -0.0040(14) 0.0087(15)
C45 0.0304(19) 0.047(2) 0.0232(18) 0.0054(16) -0.0010(15) 0.0148(16)
C45' 0.053(2) 0.0258(18) 0.0257(19) -0.0027(15) -0.0001(17) 0.0060(17)
C46' 0.038(2) 0.0308(19) 0.0253(18) 0.0011(15) 0.0044(15) 0.0017(15)
C46 0.0301(19) 0.042(2) 0.0200(17) 0.0062(15) 0.0036(14) 0.0101(16)
N1' 0.0287(15) 0.0250(15) 0.0275(15) 0.0009(12) 0.0068(12) 0.0003(12)
N1 0.0231(14) 0.0357(15) 0.0163(13) 0.0076(12) 0.0044(11) 0.0048(12)
N11' 0.0264(14) 0.0184(13) 0.0178(13) -0.0003(10) -0.0010(11) 0.0031(11)
N11 0.0193(14) 0.0353(15) 0.0152(13) 0.0006(11) -0.0026(11) 0.0048(12)
N12 0.0253(15) 0.0292(15) 0.0221(14) 0.0000(12) -0.0017(12) 0.0021(12)
N12' 0.0284(15) 0.0162(13) 0.0207(14) 0.0007(11) -0.0010(11) 0.0036(11)
N21' 0.0312(15) 0.0190(13) 0.0201(14) -0.0001(11) -0.0009(11) 0.0054(11)
N21 0.0206(14) 0.0297(15) 0.0195(14) 0.0025(11) -0.0044(11) 0.0018(11)
N22' 0.0294(15) 0.0173(13) 0.0214(14) -0.0004(11) -0.0008(11) 0.0029(11)
N22 0.0212(14) 0.0306(15) 0.0206(14) 0.0017(12) -0.0066(11) 0.0054(11)
N31' 0.0316(16) 0.0177(13) 0.0209(14) 0.0024(11) 0.0019(12) 0.0042(11)
N31 0.0230(14) 0.0287(14) 0.0172(13) 0.0034(11) -0.0035(11) 0.0021(11)
N32' 0.0291(15) 0.0181(13) 0.0193(13) 0.0000(11) -0.0008(11) 0.0049(11)
N32 0.0225(14) 0.0304(15) 0.0178(13) 0.0031(11) -0.0052(11) 0.0021(11)
O1' 0.0422(14) 0.0186(11) 0.0191(11) 0.0052(9) 0.0051(10) 0.0077(10)
O1 0.0201(11) 0.0303(12) 0.0169(11) 0.0050(9) -0.0020(9) 0.0015(9)
O2 0.0273(12) 0.0328(12) 0.0223(12) 0.0053(10) -0.0029(10) 0.0030(10)
O2' 0.0357(13) 0.0210(11) 0.0237(12) -0.0013(9) 0.0020(10) 0.0022(10)
O3 0.0259(12) 0.0342(12) 0.0178(11) -0.0001(10) -0.0039(9) 0.0015(10)
O3' 0.0381(14) 0.0257(12) 0.0242(12) -0.0041(10) -0.0018(10) 0.0104(10)
O4' 0.0382(14) 0.0369(14) 0.0329(13) 0.0119(11) 0.0082(11) 0.0072(11)
O4 0.0249(12) 0.0386(13) 0.0235(12) 0.0061(10) 0.0050(10) 0.0083(10)
Cl1 0.0490(6) 0.0757(7) 0.0214(4) 0.0131(4) -0.0015(4) 0.0267(5)
Cl1' 0.0635(7) 0.0439(6) 0.0495(6) -0.0009(5) 0.0061(5) 0.0274(5)
Mo1' 0.02979(17) 0.01730(14) 0.01755(14) 0.00051(11) 0.00159(11) 0.00522(11)
Mo1 0.02067(15) 0.02684(16) 0.01370(14) 0.00260(11) -0.00293(11) 0.00153(11)
B1 0.024(2) 0.032(2) 0.0210(19) 0.0042(16) -0.0054(15) 0.0015(16)
B1' 0.033(2) 0.0187(18) 0.0226(19) 0.0002(15) 0.0013(16) 0.0082(16)

loop_
_atom_type_symbol
_atom_type_description
_atom_type_scat_dispersion_real
_atom_type_scat_dispersion_imag
_atom_type_scat_source
C C 0.0033 0.0016 'International Tables Vol C Tables 4.2.6.8 and 6.1.1.4'
H H 0.0000 0.0000 'International Tables Vol C Tables 4.2.6.8 and 6.1.1.4'
N N 0.0061 0.0033 'International Tables Vol C Tables 4.2.6.8 and 6.1.1.4'
O O 0.0106 0.0060 'International Tables Vol C Tables 4.2.6.8 and 6.1.1.4'
Cl Cl 0.1484 0.1585 'International Tables Vol C Tables 4.2.6.8 and 6.1.1.4'
Mo Mo -1.6832 0.6857 'International Tables Vol C Tables 4.2.6.8 and 6.1.1.4'
B B 0.0013 0.0007 'International Tables Vol C Tables 4.2.6.8 and 6.1.1.4'

loop_
_geom_angle_atom_site_label_1
_geom_angle_atom_site_label_2
_geom_angle_atom_site_label_3
_geom_angle
_geom_angle_site_symmetry_1
_geom_angle_site_symmetry_3
_geom_angle_publ_flag
O1 C1 C2 120.5(3) . . ?
O1 C1 C6 119.5(3) . . ?
C2 C1 C6 120.0(3) . . ?
O1' C1' C2' 120.1(3) . . ?
O1' C1' C6' 119.6(3) . . ?
C2' C1' C6' 120.3(3) . . ?
C3' C2' C1' 120.4(3) . . ?
C3 C2 C1 120.4(3) . . ?
C4 C3 C2 120.0(3) . . ?
C2' C3' C4' 120.1(3) . . ?
C3 C4 C5 119.7(3) . . ?
C5' C4' C3' 119.8(3) . . ?
C4' C5' C6' 121.5(3) . . ?
C4 C5 C6 121.4(3) . . ?
C5' C6' C1' 117.9(3) . . ?
C5' C6' C7' 116.3(3) . . ?
C1' C6' C7' 125.6(3) . . ?
C5 C6 C1 118.4(3) . . ?
C5 C6 C7 115.5(3) . . ?
C1 C6 C7 126.0(3) . . ?
O4' C7' N1' 123.4(3) . . ?
O4' C7' C6' 120.6(3) . . ?
N1' C7' C6' 116.1(3) . . ?
O4 C7 N1 123.5(3) . . ?
O4 C7 C6 120.4(3) . . ?
N1 C7 C6 116.2(3) . . ?
N12 C11 C12 109.6(3) . . ?
N12' C11' C12' 109.2(3) . . ?
C11 C12 C13 105.7(3) . . ?
C11' C12' C13' 105.8(3) . . ?
N11' C13' C12' 108.8(3) . . ?
N11' C13' C14' 123.6(3) . . ?
C12' C13' C14' 127.5(3) . . ?
N11 C13 C12 108.9(3) . . ?
N11 C13 C14 122.5(3) . . ?
C12 C13 C14 128.4(3) . . ?
C13 C14 C15 112.4(3) . . ?
C13 C14 C16 109.6(3) . . ?
C15 C14 C16 110.6(3) . . ?
C13' C14' C16' 111.2(3) . . ?
C13' C14' C15' 110.2(3) . . ?
C16' C14' C15' 110.6(3) . . ?
N22' C21' C22' 108.8(3) . . ?
N22 C21 C22 108.9(3) . . ?
C21' C22' C23' 105.8(3) . . ?
C21 C22 C23 105.8(3) . . ?
N21' C23' C22' 109.8(3) . . ?
N21' C23' C24' 122.9(3) . . ?
C22' C23' C24' 127.4(3) . . ?
N21 C23 C22 109.4(3) . . ?
N21 C23 C24 123.6(3) . . ?
C22 C23 C24 127.0(3) . . ?
C23' C24' C26' 109.6(3) . . ?
C23' C24' C25' 110.9(3) . . ?
C26' C24' C25' 111.7(4) . . ?
C23 C24 C25 111.3(3) . . ?
C23 C24 C26 109.9(3) . . ?
C25 C24 C26 111.3(3) . . ?
N32 C31 C32 108.8(3) . . ?
N32' C31' C32' 109.1(3) . . ?
C31 C32 C33 105.5(3) . . ?
C31' C32' C33' 105.4(3) . . ?
N31 C33 C32 109.7(3) . . ?
N31 C33 C34 124.3(3) . . ?
C32 C33 C34 126.0(3) . . ?
N31' C33' C32' 109.6(3) . . ?
N31' C33' C34' 123.2(3) . . ?
C32' C33' C34' 127.0(3) . . ?
C35A C34' C36' 119.2(4) . . ?
C35A C34' C33' 112.1(4) . . ?
C36' C34' C33' 112.7(3) . . ?
C35A C34' C35B 25.9(4) . . ?
C36' C34' C35B 100.9(4) . . ?
C33' C34' C35B 107.9(4) . . ?
C33 C34 C35 110.7(3) . . ?
C33 C34 C36 110.1(3) . . ?
C35 C34 C36 110.9(3) . . ?
C46 C41 C42 119.5(3) . . ?
C46 C41 N1 116.6(3) . . ?
C42 C41 N1 123.9(3) . . ?
C46' C41' C42' 120.3(3) . . ?
C46' C41' N1' 117.1(3) . . ?
C42' C41' N1' 122.4(3) . . ?
C43 C42 C41 120.0(3) . . ?
C43' C42' C41' 119.5(3) . . ?
C44 C43 C42 119.7(3) . . ?
C44' C43' C42' 118.7(3) . . ?
C45' C44' C43' 122.3(3) . . ?
C45' C44' Cl1' 119.0(3) . . ?
C43' C44' Cl1' 118.7(3) . . ?
C43 C44 C45 120.9(3) . . ?
C43 C44 Cl1 118.9(2) . . ?
C45 C44 Cl1 120.2(2) . . ?
C44 C45 C46 119.3(3) . . ?
C44' C45' C46' 118.8(3) . . ?
C45' C46' C41' 120.3(3) . . ?
C45 C46 C41 120.5(3) . . ?
C7' N1' C41' 127.5(3) . . ?
C7 N1 C41 127.9(3) . . ?
C13' N11' N12' 107.4(2) . . ?
C13' N11' Mo1' 130.03(19) . . ?
N12' N11' Mo1' 122.56(18) . . ?
C13 N11 N12 107.1(2) . . ?
C13 N11 Mo1 129.7(2) . . ?
N12 N11 Mo1 122.80(18) . . ?
C11 N12 N11 108.7(2) . . ?
C11 N12 B1 129.5(3) . . ?
N11 N12 B1 121.8(3) . . ?
C11' N12' N11' 108.8(2) . . ?
C11' N12' B1' 129.1(2) . . ?
N11' N12' B1' 122.0(2) . . ?
C23' N21' N22' 106.2(2) . . ?
C23' N21' Mo1' 131.96(19) . . ?
N22' N21' Mo1' 121.88(18) . . ?
C23 N21 N22 106.8(2) . . ?
C23 N21 Mo1 132.4(2) . . ?
N22 N21 Mo1 120.70(18) . . ?
C21' N22' N21' 109.6(2) . . ?
C21' N22' B1' 131.0(3) . . ?
N21' N22' B1' 119.4(2) . . ?
C21 N22 N21 109.1(3) . . ?
C21 N22 B1 130.1(3) . . ?
N21 N22 B1 120.6(2) . . ?
C33' N31' N32' 106.6(2) . . ?
C33' N31' Mo1' 132.3(2) . . ?
N32' N31' Mo1' 121.06(19) . . ?
C33 N31 N32 105.8(2) . . ?
C33 N31 Mo1 133.3(2) . . ?
N32 N31 Mo1 120.88(17) . . ?
C31' N32' N31' 109.4(3) . . ?
C31' N32' B1' 130.1(3) . . ?
N31' N32' B1' 120.5(2) . . ?
C31 N32 N31 110.2(2) . . ?
C31 N32 B1 129.4(3) . . ?
N31 N32 B1 120.3(2) . . ?
C1' O1' Mo1' 135.58(18) . . ?
C1 O1 Mo1 131.73(18) . . ?
O3' Mo1' O2' 102.60(10) . . ?
O3' Mo1' O1' 102.98(9) . . ?
O2' Mo1' O1' 100.43(10) . . ?
O3' Mo1' N11' 92.66(10) . . ?
O2' Mo1' N11' 94.15(10) . . ?
O1' Mo1' N11' 155.62(9) . . ?
O3' Mo1' N31' 165.00(10) . . ?
O2' Mo1' N31' 89.60(10) . . ?
O1' Mo1' N31' 83.02(8) . . ?
N11' Mo1' N31' 77.61(9) . . ?
O3' Mo1' N21' 87.38(9) . . ?
O2' Mo1' N21' 169.43(9) . . ?
O1' Mo1' N21' 80.41(9) . . ?
N11' Mo1' N21' 81.77(9) . . ?
N31' Mo1' N21' 80.02(9) . . ?
O2 Mo1 O3 102.86(10) . . ?
O2 Mo1 O1 99.13(9) . . ?
O3 Mo1 O1 99.63(10) . . ?
O2 Mo1 N11 94.26(10) . . ?
O3 Mo1 N11 91.83(10) . . ?
O1 Mo1 N11 159.92(8) . . ?
O2 Mo1 N21 167.13(10) . . ?
O3 Mo1 N21 89.35(9) . . ?
O1 Mo1 N21 82.55(9) . . ?
N11 Mo1 N21 81.14(9) . . ?
O2 Mo1 N31 89.59(9) . . ?
O3 Mo1 N31 166.25(9) . . ?
O1 Mo1 N31 83.87(9) . . ?
N11 Mo1 N31 81.32(9) . . ?
N21 Mo1 N31 77.87(9) . . ?
N32 B1 N22 108.3(3) . . ?
N32 B1 N12 108.3(2) . . ?
N22 B1 N12 108.5(3) . . ?
N32' B1' N22' 109.3(3) . . ?
N32' B1' N12' 107.3(3) . . ?
N22' B1' N12' 108.9(2) . . ?

loop_
_geom_bond_atom_site_label_1
_geom_bond_atom_site_label_2
_geom_bond_distance
_geom_bond_site_symmetry_2
_geom_bond_publ_flag
C1 O1 1.363(3) . ?
C1 C2 1.395(4) . ?
C1 C6 1.401(4) . ?
C1' O1' 1.356(3) . ?
C1' C2' 1.390(4) . ?
C1' C6' 1.410(4) . ?
C2' C3' 1.373(4) . ?
C2 C3 1.389(4) . ?
C3 C4 1.379(5) . ?
C3' C4' 1.392(5) . ?
C4 C5 1.387(4) . ?
C4' C5' 1.377(4) . ?
C5' C6' 1.393(4) . ?
C5 C6 1.395(4) . ?
C6' C7' 1.499(4) . ?
C6 C7 1.511(4) . ?
C7' O4' 1.225(4) . ?
C7' N1' 1.358(4) . ?
C7 O4 1.219(3) . ?
C7 N1 1.352(4) . ?
C11 N12 1.340(4) . ?
C11 C12 1.374(5) . ?
C11' N12' 1.332(4) . ?
C11' C12' 1.373(4) . ?
C12 C13 1.392(5) . ?
C12' C13' 1.387(4) . ?
C13' N11' 1.350(4) . ?
C13' C14' 1.507(4) . ?
C13 N11 1.361(4) . ?
C13 C14 1.512(4) . ?
C14 C15 1.522(5) . ?
C14 C16 1.530(5) . ?
C14' C16' 1.526(5) . ?
C14' C15' 1.527(5) . ?
C21' N22' 1.343(4) . ?
C21' C22' 1.365(4) . ?
C21 N22 1.328(4) . ?
C21 C22 1.367(5) . ?
C22' C23' 1.390(4) . ?
C22 C23 1.385(4) . ?
C23' N21' 1.350(4) . ?
C23' C24' 1.504(4) . ?
C23 N21 1.336(4) . ?
C23 C24 1.502(4) . ?
C24' C26' 1.514(6) . ?
C24' C25' 1.516(5) . ?
C24 C25 1.510(5) . ?
C24 C26 1.533(5) . ?
C31 N32 1.331(4) . ?
C31 C32 1.372(4) . ?
C31' N32' 1.334(4) . ?
C31' C32' 1.374(5) . ?
C32 C33 1.398(4) . ?
C32' C33' 1.388(4) . ?
C33 N31 1.352(4) . ?
C33 C34 1.494(4) . ?
C33' N31' 1.348(4) . ?
C33' C34' 1.508(4) . ?
C34' C35A 1.437(8) . ?
C34' C36' 1.491(5) . ?
C34' C35B 1.592(8) . ?
C34 C35 1.526(5) . ?
C34 C36 1.532(4) . ?
C41 C46 1.384(4) . ?
C41 C42 1.391(4) . ?
C41 N1 1.416(4) . ?
C41' C46' 1.382(5) . ?
C41' C42' 1.392(5) . ?
C41' N1' 1.414(4) . ?
C42 C43 1.382(4) . ?
C42' C43' 1.388(4) . ?
C43 C44 1.374(4) . ?
C43' C44' 1.381(5) . ?
C44' C45' 1.373(5) . ?
C44' Cl1' 1.746(3) . ?
C44 C45 1.380(4) . ?
C44 Cl1 1.742(3) . ?
C45 C46 1.380(4) . ?
C45' C46' 1.380(4) . ?
N11' N12' 1.368(3) . ?
N11' Mo1' 2.176(2) . ?
N11 N12 1.374(3) . ?
N11 Mo1 2.170(3) . ?
N12 B1 1.542(4) . ?
N12' B1' 1.560(4) . ?
N21' N22' 1.371(3) . ?
N21' Mo1' 2.324(2) . ?
N21 N22 1.373(3) . ?
N21 Mo1 2.308(2) . ?
N22' B1' 1.526(4) . ?
N22 B1 1.539(4) . ?
N31' N32' 1.369(3) . ?
N31' Mo1' 2.316(3) . ?
N31 N32 1.377(3) . ?
N31 Mo1 2.325(2) . ?
N32' B1' 1.524(5) . ?
N32 B1 1.523(4) . ?
O1' Mo1' 1.941(2) . ?
O1 Mo1 1.953(2) . ?
O2 Mo1 1.685(2) . ?
O2' Mo1' 1.697(2) . ?
O3 Mo1 1.702(2) . ?
O3' Mo1' 1.694(2) . ?
